data_4119697
loop_
_publ_author_name
'Scott E. Denmark'
'Alex Jaunet'

_publ_section_title
;
 Catalytic, Enantioselective, Intramolecular Carbosulfenylation of Olefins
;
_journal_name_full 'Journal of the American Chemical Society'
_journal_page_first 6419
_journal_page_last 6422
_journal_paper_doi 10.1021/ja401867b
_journal_volume 135
_journal_year 2013
_chemical_absolute_configuration ad
_chemical_formula_moiety 'C24 H22 O4 S'
_chemical_formula_sum 'C24 H22 O4 S'
_chemical_formula_weight 406.48
_chemical_name_systematic
; 
? 
;
_space_group_IT_number 4
_symmetry_cell_setting monoclinic
_symmetry_space_group_name_Hall 'P 2yb'
_symmetry_space_group_name_H-M 'P 1 21 1'
_atom_sites_solution_hydrogens geom
_atom_sites_solution_primary direct
_atom_sites_solution_secondary difmap
_audit_creation_method SHELXL-97
_audit_update_record
; 
? 
;
_cell_angle_alpha 90.00
_cell_angle_beta 92.598(3)
_cell_angle_gamma 90.00
_cell_formula_units_Z 2
_cell_length_a 5.7172(12)
_cell_length_b 10.941(2)
_cell_length_c 15.717(3)
_cell_measurement_reflns_used 3320
_cell_measurement_temperature 183(2)
_cell_measurement_theta_max 22.81
_cell_measurement_theta_min 2.27
_cell_volume 982.1(3)
_computing_cell_refinement 'SAINT V7.68A (Bruker, 2005)'
_computing_data_collection 'APEX2 V2010.11-3 (Bruker, 2010)'
_computing_data_reduction
; 
SAINT V7.68A, XPREP V2005/2, SADABS V2007/4, TWINABS V2007/5 
(Bruker, 2005 & 2007) 
;
_computing_molecular_graphics
; 
SHELXTL V6.12 (Bruker, 2005), CrystalMaker v2.1.3 (CrystalMaker, 1994) 
;
_computing_publication_material 'XCIF V6.12 (Bruker, 2005)'
_computing_structure_refinement 'SHELXTL V6.12 (Bruker, 2005)'
_computing_structure_solution 'SHELXTL V6.12 (Bruker, 2005)'
_diffrn_ambient_temperature 183(2)
_diffrn_measured_fraction_theta_full 0.999
_diffrn_measured_fraction_theta_max 0.999
_diffrn_measurement_device 'Siemens Platform/ApexII CCD'
_diffrn_measurement_method 'profile data from \f and \w scans'
_diffrn_radiation_monochromator graphite
_diffrn_radiation_source 'normal-focus sealed tube'
_diffrn_radiation_type MoK\a
_diffrn_radiation_wavelength 0.71073
_diffrn_radiation_wavelength_id bm53uas
_diffrn_reflns_av_R_equivalents 0.0389
_diffrn_reflns_av_sigmaI/netI 0.0441
_diffrn_reflns_limit_h_max 7
_diffrn_reflns_limit_h_min -7
_diffrn_reflns_limit_k_max 13
_diffrn_reflns_limit_k_min -13
_diffrn_reflns_limit_l_max 19
_diffrn_reflns_limit_l_min -19
_diffrn_reflns_number 11732
_diffrn_reflns_theta_full 26.44
_diffrn_reflns_theta_max 26.44
_diffrn_reflns_theta_min 2.27
_exptl_absorpt_coefficient_mu 0.194
_exptl_absorpt_correction_T_max 0.9829
_exptl_absorpt_correction_T_min 0.9603
_exptl_absorpt_correction_type integration
_exptl_absorpt_process_details 'SHELXTL/XPREP V2005/2 (Bruker, 2005)'
_exptl_crystal_colour colourless
_exptl_crystal_density_diffrn 1.375
_exptl_crystal_description Prism
_exptl_crystal_F_000 428
_exptl_crystal_id bm53uas
_exptl_crystal_preparation
; 
The data crystal was mounted using oil (Parantone-N, Exxon) to a 
0.3 mm cryo-loop (Hampton Research) with the (0 -1 -2) scattering 
planes roughly normal to the spindle axis. 
;
_exptl_crystal_size_max 0.322
_exptl_crystal_size_mid 0.225
_exptl_crystal_size_min 0.136
_refine_diff_density_max 0.146
_refine_diff_density_min -0.226
_refine_diff_density_rms 0.040
_refine_ls_abs_structure_details
; 
Flack (1983),  1900 Friedels 
Hooft,R.; Straver, L.; Spek, A. (2008) 
;
_refine_ls_abs_structure_Flack 0.03(6)
_refine_ls_extinction_method none
_refine_ls_goodness_of_fit_ref 1.049
_refine_ls_hydrogen_treatment noref
_refine_ls_matrix_type full
_refine_ls_number_parameters 263
_refine_ls_number_reflns 4038
_refine_ls_number_restraints 1
_refine_ls_restrained_S_all 1.049
_refine_ls_R_factor_all 0.0434
_refine_ls_R_factor_gt 0.0358
_refine_ls_shift/su_max 0.000
_refine_ls_shift/su_mean 0.000
_refine_ls_structure_factor_coef Fsqd
_refine_ls_weighting_details 'calc w=1/[\s^2^(Fo^2^)+(0.0427P)^2^+0.0034P] where P=(Fo^2^+2Fc^2^)/3'
_refine_ls_weighting_scheme calc
_refine_ls_wR_factor_gt 0.0798
_refine_ls_wR_factor_ref 0.0847
_reflns_number_gt 3571
_reflns_number_total 4038
_reflns_threshold_expression >2sigma(I)
_cod_data_source_file ja401867b_si_002.cif
_cod_data_source_block bm53uas
_cod_original_cell_volume 982.1(4)
_cod_original_sg_symbol_H-M 'P 1 21 1 '
_cod_database_code 4119697
_refine_ls_abs_structure_hooft 0.07(4)

loop_
_symmetry_equiv_pos_as_xyz
'x, y, z'
'-x, y+1/2, -z'

loop_
_atom_site_label
_atom_site_type_symbol
_atom_site_fract_x
_atom_site_fract_y
_atom_site_fract_z
_atom_site_U_iso_or_equiv
_atom_site_adp_type
_atom_site_occupancy
_atom_site_symmetry_multiplicity
_atom_site_calc_flag
_atom_site_refinement_flags
S1 S 0.51689(8) 0.68158(4) 0.06839(3) 0.02857(13) Uani 1 1 d .
O1 O 0.5921(3) 0.69569(14) -0.01721(8) 0.0374(4) Uani 1 1 d .
O2 O 0.2796(3) 0.64340(14) 0.08093(10) 0.0404(4) Uani 1 1 d .
O3 O 0.9741(3) 0.26727(16) 0.44280(10) 0.0505(5) Uani 1 1 d .
O4 O 1.2412(3) 0.17371(17) 0.35880(9) 0.0484(4) Uani 1 1 d .
C1 C 0.7162(3) 0.57424(17) 0.12085(13) 0.0246(4) Uani 1 1 d .
H1 H 0.8715 0.6152 0.1302 0.029 Uiso 1 1 calc R
C2 C 0.6361(4) 0.52854(18) 0.20744(13) 0.0258(4) Uani 1 1 d .
H2 H 0.4775 0.4912 0.1976 0.031 Uiso 1 1 calc R
C3 C 0.8014(4) 0.42759(18) 0.24158(13) 0.0264(4) Uani 1 1 d .
C4 C 0.7959(4) 0.3979(2) 0.32863(14) 0.0355(5) Uani 1 1 d .
H4 H 0.6911 0.4381 0.3646 0.043 Uiso 1 1 calc R
C5 C 0.9447(4) 0.3101(2) 0.35988(13) 0.0359(5) Uani 1 1 d .
C6 C 1.1222(5) 0.1632(2) 0.43618(14) 0.0502(7) Uani 1 1 d .
H6A H 1.2366 0.1601 0.4853 0.060 Uiso 1 1 calc R
H6B H 1.0277 0.0874 0.4358 0.060 Uiso 1 1 calc R
C7 C 1.1043(4) 0.25297(19) 0.30992(15) 0.0353(5) Uani 1 1 d .
C8 C 1.1142(4) 0.27938(19) 0.22461(14) 0.0335(5) Uani 1 1 d .
H8 H 1.2245 0.2405 0.1902 0.040 Uiso 1 1 calc R
C9 C 0.9543(4) 0.36647(18) 0.19010(13) 0.0277(4) Uani 1 1 d .
C10 C 0.9554(4) 0.3894(2) 0.09483(13) 0.0317(5) Uani 1 1 d .
H10A H 0.9542 0.3099 0.0647 0.038 Uiso 1 1 calc R
H10B H 1.1016 0.4324 0.0817 0.038 Uiso 1 1 calc R
C11 C 0.7474(4) 0.46472(19) 0.06191(13) 0.0316(5) Uani 1 1 d .
H11A H 0.6041 0.4138 0.0600 0.038 Uiso 1 1 calc R
H11B H 0.7739 0.4936 0.0034 0.038 Uiso 1 1 calc R
C12 C 0.6144(3) 0.62952(18) 0.27337(12) 0.0258(4) Uani 1 1 d .
C13 C 0.7941(4) 0.71271(18) 0.29039(12) 0.0295(5) Uani 1 1 d .
H13 H 0.9350 0.7060 0.2609 0.035 Uiso 1 1 calc R
C14 C 0.7711(4) 0.8057(2) 0.34991(13) 0.0349(5) Uani 1 1 d .
H14 H 0.8945 0.8629 0.3594 0.042 Uiso 1 1 calc R
C15 C 0.5685(4) 0.8156(2) 0.39576(14) 0.0398(6) Uani 1 1 d .
C16 C 0.3939(4) 0.7298(2) 0.38056(14) 0.0397(6) Uani 1 1 d .
H16 H 0.2568 0.7335 0.4124 0.048 Uiso 1 1 calc R
C17 C 0.4139(4) 0.6386(2) 0.31988(13) 0.0338(5) Uani 1 1 d .
H17 H 0.2897 0.5819 0.3101 0.041 Uiso 1 1 calc R
C18 C 0.5421(5) 0.9190(3) 0.45801(16) 0.0578(8) Uani 1 1 d .
H18A H 0.6655 0.9134 0.5032 0.087 Uiso 1 1 calc R
H18B H 0.3886 0.9136 0.4831 0.087 Uiso 1 1 calc R
H18C H 0.5551 0.9972 0.4282 0.087 Uiso 1 1 calc R
C19 C 0.5613(3) 0.82406(18) 0.11974(13) 0.0265(4) Uani 1 1 d .
C20 C 0.7610(4) 0.8910(2) 0.10487(13) 0.0307(5) Uani 1 1 d .
H20 H 0.8756 0.8595 0.0688 0.037 Uiso 1 1 calc R
C21 C 0.7920(4) 1.0041(2) 0.14297(14) 0.0365(5) Uani 1 1 d .
H21 H 0.9279 1.0508 0.1327 0.044 Uiso 1 1 calc R
C22 C 0.6266(4) 1.0493(2) 0.19585(15) 0.0395(6) Uani 1 1 d .
H22 H 0.6503 1.1264 0.2227 0.047 Uiso 1 1 calc R
C23 C 0.4268(4) 0.9829(2) 0.20996(14) 0.0389(5) Uani 1 1 d .
H23 H 0.3127 1.0149 0.2460 0.047 Uiso 1 1 calc R
C24 C 0.3919(4) 0.8696(2) 0.17173(13) 0.0318(5) Uani 1 1 d .
H24 H 0.2540 0.8239 0.1810 0.038 Uiso 1 1 calc R

loop_
_atom_site_aniso_label
_atom_site_aniso_U_11
_atom_site_aniso_U_22
_atom_site_aniso_U_33
_atom_site_aniso_U_23
_atom_site_aniso_U_13
_atom_site_aniso_U_12
S1 0.0298(3) 0.0280(2) 0.0275(2) 0.0008(2) -0.00324(19) -0.0016(2)
O1 0.0529(9) 0.0345(8) 0.0244(7) 0.0002(7) -0.0033(6) 0.0024(8)
O2 0.0281(8) 0.0383(9) 0.0538(10) 0.0028(7) -0.0071(7) -0.0064(7)
O3 0.0731(12) 0.0476(10) 0.0308(9) 0.0053(8) 0.0019(8) 0.0295(9)
O4 0.0621(10) 0.0433(9) 0.0394(9) 0.0003(8) -0.0037(8) 0.0250(9)
C1 0.0254(10) 0.0236(10) 0.0246(10) -0.0012(8) -0.0008(8) 0.0006(8)
C2 0.0235(10) 0.0289(10) 0.0252(10) -0.0002(9) 0.0021(8) -0.0012(8)
C3 0.0260(11) 0.0270(10) 0.0263(11) -0.0017(8) 0.0017(8) 0.0007(8)
C4 0.0421(13) 0.0360(12) 0.0290(12) -0.0006(10) 0.0068(10) 0.0086(11)
C5 0.0483(14) 0.0332(12) 0.0259(11) 0.0010(9) 0.0000(10) 0.0072(10)
C6 0.0746(18) 0.0400(14) 0.0353(13) 0.0006(11) -0.0048(12) 0.0218(13)
C7 0.0393(13) 0.0288(12) 0.0373(13) -0.0042(9) -0.0049(10) 0.0091(10)
C8 0.0375(12) 0.0273(11) 0.0361(12) -0.0091(10) 0.0047(10) 0.0027(10)
C9 0.0314(11) 0.0238(10) 0.0279(11) -0.0038(8) 0.0028(9) -0.0029(9)
C10 0.0411(13) 0.0271(10) 0.0276(11) -0.0029(9) 0.0093(9) 0.0010(10)
C11 0.0415(13) 0.0268(11) 0.0266(11) -0.0038(9) 0.0031(9) -0.0022(10)
C12 0.0255(11) 0.0304(10) 0.0213(10) 0.0029(8) 0.0003(8) 0.0082(9)
C13 0.0279(11) 0.0353(12) 0.0254(10) -0.0012(9) 0.0009(8) 0.0055(9)
C14 0.0357(12) 0.0353(12) 0.0329(12) -0.0010(9) -0.0069(10) 0.0056(10)
C15 0.0481(15) 0.0448(14) 0.0264(11) -0.0038(10) -0.0008(10) 0.0194(12)
C16 0.0384(13) 0.0510(14) 0.0304(12) 0.0015(10) 0.0082(10) 0.0158(11)
C17 0.0302(11) 0.0412(12) 0.0303(11) 0.0059(10) 0.0046(9) 0.0089(10)
C18 0.0683(19) 0.0573(18) 0.0475(16) -0.0204(13) 0.0009(14) 0.0222(15)
C19 0.0282(11) 0.0261(10) 0.0250(10) 0.0036(8) -0.0020(8) 0.0026(8)
C20 0.0305(11) 0.0343(11) 0.0273(12) 0.0008(9) 0.0010(9) -0.0014(10)
C21 0.0381(13) 0.0293(12) 0.0417(13) 0.0003(10) -0.0027(10) -0.0025(10)
C22 0.0475(14) 0.0307(11) 0.0391(13) -0.0042(10) -0.0101(11) 0.0057(11)
C23 0.0428(14) 0.0382(12) 0.0360(13) -0.0004(10) 0.0045(10) 0.0162(11)
C24 0.0299(11) 0.0323(12) 0.0333(12) 0.0071(9) 0.0016(9) 0.0033(9)

loop_
_atom_type_symbol
_atom_type_description
_atom_type_scat_dispersion_real
_atom_type_scat_dispersion_imag
_atom_type_scat_source
C C 0.0033 0.0016 'International Tables Vol C Tables 4.2.6.8 and 6.1.1.4'
H H 0.0000 0.0000 'International Tables Vol C Tables 4.2.6.8 and 6.1.1.4'
O O 0.0106 0.0060 'International Tables Vol C Tables 4.2.6.8 and 6.1.1.4'
S S 0.1246 0.1234 'International Tables Vol C Tables 4.2.6.8 and 6.1.1.4'

loop_
_exptl_crystal_face_index_h
_exptl_crystal_face_index_k
_exptl_crystal_face_index_l
_exptl_crystal_face_perp_dist
2.00 0.00 1.00 0.0960
-2.00 0.00 -1.00 0.1420
0.00 0.00 -1.00 0.0330
0.00 0.00 1.00 0.0680
0.00 1.00 -1.00 0.0370
0.00 -1.00 1.00 0.1080
0.00 1.00 1.00 0.0800
0.00 -1.00 -1.00 0.0770

loop_
_geom_angle_atom_site_label_1
_geom_angle_atom_site_label_2
_geom_angle_atom_site_label_3
_geom_angle
O1 S1 O2 118.80(9)
O1 S1 C19 106.81(9)
O2 S1 C19 108.03(10)
O1 S1 C1 106.69(9)
O2 S1 C1 109.08(9)
C19 S1 C1 106.85(9)
C5 O3 C6 104.35(17)
C7 O4 C6 104.18(16)
C11 C1 C2 109.18(16)
C11 C1 S1 108.71(14)
C2 C1 S1 114.06(13)
C11 C1 H1 108.2
C2 C1 H1 108.2
S1 C1 H1 108.2
C12 C2 C3 110.60(16)
C12 C2 C1 113.74(16)
C3 C2 C1 109.88(16)
C12 C2 H2 107.5
C3 C2 H2 107.5
C1 C2 H2 107.5
C9 C3 C4 119.82(19)
C9 C3 C2 122.44(18)
C4 C3 C2 117.74(18)
C5 C4 C3 118.2(2)
C5 C4 H4 120.9
C3 C4 H4 120.9
C4 C5 C7 122.2(2)
C4 C5 O3 128.6(2)
C7 C5 O3 109.1(2)
O4 C6 O3 107.85(18)
O4 C6 H6A 110.1
O3 C6 H6A 110.1
O4 C6 H6B 110.1
O3 C6 H6B 110.1
H6A C6 H6B 108.5
C8 C7 O4 128.90(19)
C8 C7 C5 121.1(2)
O4 C7 C5 109.94(19)
C7 C8 C9 117.51(19)
C7 C8 H8 121.2
C9 C8 H8 121.2
C3 C9 C8 120.97(18)
C3 C9 C10 121.72(18)
C8 C9 C10 117.31(18)
C9 C10 C11 112.80(17)
C9 C10 H10A 109.0
C11 C10 H10A 109.0
C9 C10 H10B 109.0
C11 C10 H10B 109.0
H10A C10 H10B 107.8
C10 C11 C1 109.27(17)
C10 C11 H11A 109.8
C1 C11 H11A 109.8
C10 C11 H11B 109.8
C1 C11 H11B 109.8
H11A C11 H11B 108.3
C13 C12 C17 118.17(19)
C13 C12 C2 121.58(17)
C17 C12 C2 120.23(19)
C12 C13 C14 121.1(2)
C12 C13 H13 119.4
C14 C13 H13 119.4
C13 C14 C15 120.6(2)
C13 C14 H14 119.7
C15 C14 H14 119.7
C16 C15 C14 117.9(2)
C16 C15 C18 121.9(2)
C14 C15 C18 120.2(2)
C15 C16 C17 121.7(2)
C15 C16 H16 119.2
C17 C16 H16 119.2
C16 C17 C12 120.5(2)
C16 C17 H17 119.8
C12 C17 H17 119.8
C15 C18 H18A 109.5
C15 C18 H18B 109.5
H18A C18 H18B 109.5
C15 C18 H18C 109.5
H18A C18 H18C 109.5
H18B C18 H18C 109.5
C20 C19 C24 120.8(2)
C20 C19 S1 119.45(16)
C24 C19 S1 119.71(16)
C21 C20 C19 119.4(2)
C21 C20 H20 120.3
C19 C20 H20 120.3
C22 C21 C20 120.3(2)
C22 C21 H21 119.9
C20 C21 H21 119.9
C21 C22 C23 120.2(2)
C21 C22 H22 119.9
C23 C22 H22 119.9
C22 C23 C24 120.3(2)
C22 C23 H23 119.9
C24 C23 H23 119.9
C19 C24 C23 119.0(2)
C19 C24 H24 120.5
C23 C24 H24 120.5

loop_
_geom_bond_atom_site_label_1
_geom_bond_atom_site_label_2
_geom_bond_distance
S1 O1 1.4391(14)
S1 O2 1.4417(15)
S1 C19 1.768(2)
S1 C1 1.809(2)
O3 C5 1.388(3)
O3 C6 1.425(3)
O4 C7 1.379(3)
O4 C6 1.425(3)
C1 C11 1.530(3)
C1 C2 1.539(3)
C1 H1 1.0000
C2 C12 1.524(3)
C2 C3 1.535(3)
C2 H2 1.0000
C3 C9 1.389(3)
C3 C4 1.408(3)
C4 C5 1.360(3)
C4 H4 0.9500
C5 C7 1.380(3)
C6 H6A 0.9900
C6 H6B 0.9900
C7 C8 1.375(3)
C8 C9 1.412(3)
C8 H8 0.9500
C9 C10 1.518(3)
C10 C11 1.518(3)
C10 H10A 0.9900
C10 H10B 0.9900
C11 H11A 0.9900
C11 H11B 0.9900
C12 C13 1.389(3)
C12 C17 1.391(3)
C13 C14 1.392(3)
C13 H13 0.9500
C14 C15 1.396(3)
C14 H14 0.9500
C15 C16 1.383(3)
C15 C18 1.508(3)
C16 C17 1.389(3)
C16 H16 0.9500
C17 H17 0.9500
C18 H18A 0.9800
C18 H18B 0.9800
C18 H18C 0.9800
C19 C20 1.385(3)
C19 C24 1.388(3)
C20 C21 1.382(3)
C20 H20 0.9500
C21 C22 1.379(3)
C21 H21 0.9500
C22 C23 1.380(3)
C22 H22 0.9500
C23 C24 1.388(3)
C23 H23 0.9500
C24 H24 0.9500

loop_
_geom_torsion_atom_site_label_1
_geom_torsion_atom_site_label_2
_geom_torsion_atom_site_label_3
_geom_torsion_atom_site_label_4
_geom_torsion
O1 S1 C1 C11 -46.70(16)
O2 S1 C1 C11 82.78(16)
C19 S1 C1 C11 -160.67(14)
O1 S1 C1 C2 -168.79(14)
O2 S1 C1 C2 -39.31(17)
C19 S1 C1 C2 77.24(16)
C11 C1 C2 C12 176.28(17)
S1 C1 C2 C12 -61.9(2)
C11 C1 C2 C3 51.7(2)
S1 C1 C2 C3 173.52(13)
C12 C2 C3 C9 -142.79(19)
C1 C2 C3 C9 -16.4(3)
C12 C2 C3 C4 36.8(3)
C1 C2 C3 C4 163.18(18)
C9 C3 C4 C5 0.8(3)
C2 C3 C4 C5 -178.8(2)
C3 C4 C5 C7 2.2(3)
C3 C4 C5 O3 178.7(2)
C6 O3 C5 C4 170.8(2)
C6 O3 C5 C7 -12.4(3)
C7 O4 C6 O3 -21.1(2)
C5 O3 C6 O4 20.8(3)
C6 O4 C7 C8 -167.8(2)
C6 O4 C7 C5 13.4(2)
C4 C5 C7 C8 -2.5(4)
O3 C5 C7 C8 -179.6(2)
C4 C5 C7 O4 176.4(2)
O3 C5 C7 O4 -0.7(3)
O4 C7 C8 C9 -179.0(2)
C5 C7 C8 C9 -0.3(3)
C4 C3 C9 C8 -3.5(3)
C2 C3 C9 C8 176.05(18)
C4 C3 C9 C10 175.9(2)
C2 C3 C9 C10 -4.5(3)
C7 C8 C9 C3 3.3(3)
C7 C8 C9 C10 -176.18(19)
C3 C9 C10 C11 -10.8(3)
C8 C9 C10 C11 168.65(19)
C9 C10 C11 C1 46.3(2)
C2 C1 C11 C10 -68.5(2)
S1 C1 C11 C10 166.49(14)
C3 C2 C12 C13 74.1(2)
C1 C2 C12 C13 -50.1(2)
C3 C2 C12 C17 -104.3(2)
C1 C2 C12 C17 131.52(19)
C17 C12 C13 C14 -2.5(3)
C2 C12 C13 C14 179.09(18)
C12 C13 C14 C15 1.7(3)
C13 C14 C15 C16 0.5(3)
C13 C14 C15 C18 -178.0(2)
C14 C15 C16 C17 -2.0(3)
C18 C15 C16 C17 176.5(2)
C15 C16 C17 C12 1.2(3)
C13 C12 C17 C16 1.0(3)
C2 C12 C17 C16 179.49(19)
O1 S1 C19 C20 -39.85(18)
O2 S1 C19 C20 -168.72(16)
C1 S1 C19 C20 74.04(17)
O1 S1 C19 C24 137.66(16)
O2 S1 C19 C24 8.79(19)
C1 S1 C19 C24 -108.45(17)
C24 C19 C20 C21 0.5(3)
S1 C19 C20 C21 178.01(16)
C19 C20 C21 C22 0.5(3)
C20 C21 C22 C23 -1.1(3)
C21 C22 C23 C24 0.7(3)
C20 C19 C24 C23 -1.0(3)
S1 C19 C24 C23 -178.47(16)
C22 C23 C24 C19 0.4(3)
